data_4342333
loop_
_publ_author_name
'Chatterjee, Sayanti'
'Paine, Tapan Kanti'

_publ_section_title
;
 Oxygenative aromatic ring cleavage of 2-aminophenol with dioxygen
 catalyzed by a nonheme iron complex: catalytic functional model of
 2-aminophenol dioxygenases.
;
_journal_issue 4
_journal_name_full 'Inorganic chemistry'
_journal_page_first 1720
_journal_page_last 1727
_journal_paper_doi 10.1021/ic502658p
_journal_volume 54
_journal_year 2015
_chemical_formula_sum 'C40 H42 Cl4 Fe2 N6'
_chemical_formula_weight 860.30
_chemical_name_systematic
; 
 ? 
;
_space_group_IT_number 15
_symmetry_cell_setting monoclinic
_symmetry_space_group_name_Hall '-C 2yc'
_symmetry_space_group_name_H-M 'C 1 2/c 1'
_atom_sites_solution_hydrogens geom
_atom_sites_solution_primary direct
_atom_sites_solution_secondary difmap
_audit_creation_method SHELXL-97
_cell_angle_alpha 90.00
_cell_angle_beta 129.524(3)
_cell_angle_gamma 90.00
_cell_formula_units_Z 4
_cell_length_a 24.995(3)
_cell_length_b 13.8687(17)
_cell_length_c 16.1645(19)
_cell_measurement_reflns_used 1645
_cell_measurement_temperature 100(2)
_cell_measurement_theta_max 17.24
_cell_measurement_theta_min 2.85
_cell_volume 4322.2(9)
_computing_cell_refinement 'Bruker SAINT'
_computing_data_collection 'Bruker APEX2'
_computing_data_reduction 'Bruker SAINT'
_computing_molecular_graphics 'Bruker SHELXTL'
_computing_publication_material 'ORTEP 3V2'
_computing_structure_refinement 'SHELXL-97 (Sheldrick, 2008)'
_computing_structure_solution 'SHELXS-97 (Sheldrick, 2008)'
_diffrn_ambient_temperature 100(2)
_diffrn_measured_fraction_theta_full 1.000
_diffrn_measured_fraction_theta_max 1.000
_diffrn_measurement_device_type 'Bruker APEX-II CCD'
_diffrn_measurement_method 'phi and omega scans'
_diffrn_radiation_monochromator graphite
_diffrn_radiation_source 'fine-focus sealed tube'
_diffrn_radiation_type MoK\a
_diffrn_radiation_wavelength 0.71073
_diffrn_reflns_av_R_equivalents 0.0857
_diffrn_reflns_av_sigmaI/netI 0.0491
_diffrn_reflns_limit_h_max 24
_diffrn_reflns_limit_h_min -24
_diffrn_reflns_limit_k_max 13
_diffrn_reflns_limit_k_min -13
_diffrn_reflns_limit_l_max 16
_diffrn_reflns_limit_l_min -15
_diffrn_reflns_number 16518
_diffrn_reflns_theta_full 25.10
_diffrn_reflns_theta_max 25.10
_diffrn_reflns_theta_min 1.81
_exptl_absorpt_coefficient_mu 0.953
_exptl_absorpt_correction_T_max 0.9539
_exptl_absorpt_correction_T_min 0.8323
_exptl_absorpt_correction_type multi-scan
_exptl_absorpt_process_details sadabs
_exptl_crystal_colour YELLOW
_exptl_crystal_density_diffrn 1.322
_exptl_crystal_density_method 'not measured'
_exptl_crystal_description BLOCK
_exptl_crystal_F_000 1776
_exptl_crystal_size_max 0.20
_exptl_crystal_size_mid 0.10
_exptl_crystal_size_min 0.05
_platon_squeeze_details
;The unit cell contains four disordered dichloromethane and four methanol molecules which have been 
treated as a diffuse contribution to the overall scattering without 
specific atom positions by SQUEEZE/PLATON.
;
_refine_diff_density_max 0.575
_refine_diff_density_min -0.872
_refine_diff_density_rms 0.229
_refine_ls_extinction_method none
_refine_ls_goodness_of_fit_ref 1.064
_refine_ls_hydrogen_treatment constr
_refine_ls_matrix_type full
_refine_ls_number_parameters 237
_refine_ls_number_reflns 2202
_refine_ls_number_restraints 0
_refine_ls_restrained_S_all 1.064
_refine_ls_R_factor_all 0.0676
_refine_ls_R_factor_gt 0.0503
_refine_ls_shift/su_max 0.000
_refine_ls_shift/su_mean 0.000
_refine_ls_structure_factor_coef Fsqd
_refine_ls_weighting_details 'calc w=1/[\s^2^(Fo^2^)+(0.1000P)^2^+0.0000P] where P=(Fo^2^+2Fc^2^)/3'
_refine_ls_weighting_scheme calc
_refine_ls_wR_factor_gt 0.1440
_refine_ls_wR_factor_ref 0.1530
_reflns_number_gt 1719
_reflns_number_total 2202
_reflns_threshold_expression >2sigma(I)
_cod_data_source_file ic502658p_si_002.cif
_cod_data_source_block 0611_sqr
_cod_depositor_comments
;
The following automatic conversions were performed:

'_symmetry_cell_setting' value 'Monoclinic' changed to 'monoclinic'
according to
/usr/data/users/saulius/crontab/automatic-downloads/rss-feeds/ACS/lib/dictionaries/cif_core.dic
dictionary named 'cif_core.dic' version 2.4.2 from 2011-04-26.

Automatic conversion script
Id: cif_fix_values 3008 2015-01-20 13:52:24Z robertas 

 Adding full bibliography for 4342333.cif.
;
_cod_original_cell_volume 4322.3(9)
_cod_original_sg_symbol_H-M C2/c
_cod_database_code 4342333

loop_
_symmetry_equiv_pos_as_xyz
'x, y, z'
'-x, y, -z+1/2'
'x+1/2, y+1/2, z'
'-x+1/2, y+1/2, -z+1/2'
'-x, -y, -z'
'x, -y, z-1/2'
'-x+1/2, -y+1/2, -z'
'x+1/2, -y+1/2, z-1/2'

loop_
_atom_site_label
_atom_site_type_symbol
_atom_site_fract_x
_atom_site_fract_y
_atom_site_fract_z
_atom_site_U_iso_or_equiv
_atom_site_adp_type
_atom_site_occupancy
_atom_site_symmetry_multiplicity
_atom_site_calc_flag
_atom_site_refinement_flags
Fe1 Fe 0.72353(5) 0.35414(7) 0.41195(7) 0.0358(4) Uani 1 1 d .
Cl1 Cl 0.81943(9) 0.31640(12) 0.60460(13) 0.0454(5) Uani 1 1 d .
Cl2 Cl 0.65392(10) 0.43894(13) 0.43426(16) 0.0562(6) Uani 1 1 d .
C7 C 0.6848(3) 0.3796(4) 0.1940(5) 0.0334(16) Uani 1 1 d .
C5 C 0.7922(3) 0.4686(4) 0.3389(5) 0.0339(16) Uani 1 1 d .
C11 C 0.5789(4) 0.3691(5) 0.1539(6) 0.0428(18) Uani 1 1 d .
C6 C 0.7628(3) 0.3738(4) 0.2789(5) 0.0357(17) Uani 1 1 d .
H6 H 0.7834 0.3579 0.2454 0.043 Uiso 1 1 calc R
C8 C 0.6545(4) 0.4011(5) 0.0893(5) 0.0467(19) Uani 1 1 d .
H8 H 0.6817 0.4113 0.0694 0.056 Uiso 1 1 calc R
C4 C 0.8238(4) 0.5325(5) 0.3176(6) 0.053(2) Uani 1 1 d .
H4 H 0.8277 0.5195 0.2652 0.063 Uiso 1 1 calc R
C16 C 0.8573(4) 0.1553(5) 0.3154(6) 0.053(2) Uani 1 1 d .
H16 H 0.8275 0.1157 0.3161 0.064 Uiso 1 1 calc R
C10 C 0.5451(4) 0.3900(5) 0.0468(5) 0.0452(18) Uani 1 1 d .
H10 H 0.4969 0.3924 -0.0025 0.054 Uiso 1 1 calc R
C15 C 0.8799(3) 0.2413(5) 0.3727(5) 0.0409(17) Uani 1 1 d .
C1 C 0.8089(4) 0.5662(5) 0.4684(6) 0.0495(19) Uani 1 1 d .
C3 C 0.8495(4) 0.6166(6) 0.3759(8) 0.067(2) Uani 1 1 d .
H3 H 0.8721 0.6610 0.3644 0.081 Uiso 1 1 calc R
C14 C 0.8535(3) 0.2731(5) 0.4298(5) 0.0397(17) Uani 1 1 d .
H14A H 0.8608 0.2218 0.4768 0.048 Uiso 1 1 calc R
H14B H 0.8798 0.3288 0.4740 0.048 Uiso 1 1 calc R
C9 C 0.5835(4) 0.4072(5) 0.0147(6) 0.053(2) Uani 1 1 d .
H9 H 0.5618 0.4227 -0.0562 0.063 Uiso 1 1 calc R
C19 C 0.9252(4) 0.2992(5) 0.3713(6) 0.0507(19) Uani 1 1 d .
H19 H 0.9413 0.3572 0.4088 0.061 Uiso 1 1 calc R
C17 C 0.9217(5) 0.1850(7) 0.2564(7) 0.070(2) Uani 1 1 d .
H17 H 0.9352 0.1667 0.2167 0.084 Uiso 1 1 calc R
C18 C 0.9458(4) 0.2696(7) 0.3134(7) 0.067(2) Uani 1 1 d .
H18 H 0.9764 0.3077 0.3132 0.081 Uiso 1 1 calc R
C2 C 0.8417(4) 0.6346(5) 0.4513(7) 0.066(2) Uani 1 1 d .
H2 H 0.8581 0.6918 0.4904 0.079 Uiso 1 1 calc R
C12 C 0.5368(4) 0.3453(7) 0.1859(6) 0.070(2) Uani 1 1 d .
H12A H 0.5434 0.3939 0.2340 0.106 Uiso 1 1 calc R
H12B H 0.5508 0.2838 0.2212 0.106 Uiso 1 1 calc R
H12C H 0.4887 0.3428 0.1234 0.106 Uiso 1 1 calc R
C13 C 0.8015(5) 0.5837(6) 0.5523(7) 0.075(3) Uani 1 1 d .
H13A H 0.7533 0.5906 0.5185 0.112 Uiso 1 1 calc R
H13B H 0.8259 0.6415 0.5911 0.112 Uiso 1 1 calc R
H13C H 0.8206 0.5301 0.6010 0.112 Uiso 1 1 calc R
N2 N 0.6483(3) 0.3646(4) 0.2265(4) 0.0374(14) Uani 1 1 d .
N3 N 0.7792(2) 0.2981(4) 0.3548(4) 0.0344(13) Uani 1 1 d .
H3A H 0.7486 0.2709 0.3555 0.041 Uiso 1 1 calc R
N1 N 0.7832(3) 0.4848(4) 0.4104(4) 0.0403(14) Uani 1 1 d .
C20 C 0.8779(4) 0.1275(6) 0.2581(6) 0.059(2) Uani 1 1 d .
H20 H 0.8621 0.0696 0.2204 0.071 Uiso 1 1 calc R

loop_
_atom_site_aniso_label
_atom_site_aniso_U_11
_atom_site_aniso_U_22
_atom_site_aniso_U_33
_atom_site_aniso_U_23
_atom_site_aniso_U_13
_atom_site_aniso_U_12
Fe1 0.0409(7) 0.0356(6) 0.0393(6) 0.0031(4) 0.0294(5) 0.0021(4)
Cl1 0.0502(11) 0.0418(10) 0.0400(10) 0.0016(8) 0.0268(9) -0.0058(8)
Cl2 0.0697(14) 0.0494(11) 0.0762(13) -0.0066(10) 0.0589(12) 0.0014(10)
C7 0.044(4) 0.027(4) 0.032(4) 0.003(3) 0.025(4) 0.003(3)
C5 0.032(4) 0.031(4) 0.035(4) 0.009(3) 0.020(4) 0.004(3)
C11 0.043(5) 0.039(4) 0.052(5) 0.002(3) 0.033(4) 0.001(3)
C6 0.038(4) 0.040(4) 0.041(4) 0.010(3) 0.030(4) 0.012(3)
C8 0.047(5) 0.056(5) 0.050(5) 0.008(4) 0.036(5) 0.000(4)
C4 0.055(5) 0.039(5) 0.065(5) 0.016(4) 0.039(5) 0.005(4)
C16 0.038(4) 0.047(5) 0.064(5) 0.003(4) 0.027(4) 0.004(4)
C10 0.035(4) 0.041(4) 0.045(5) 0.003(3) 0.018(4) -0.004(3)
C15 0.034(4) 0.042(5) 0.039(4) 0.007(4) 0.020(4) 0.002(4)
C1 0.049(5) 0.036(5) 0.055(5) 0.005(4) 0.029(4) -0.002(4)
C3 0.065(6) 0.047(6) 0.103(7) 0.023(5) 0.060(6) -0.002(4)
C14 0.036(4) 0.040(4) 0.043(4) 0.014(3) 0.025(4) 0.014(3)
C9 0.050(5) 0.062(5) 0.036(4) 0.003(4) 0.023(5) -0.008(4)
C19 0.051(5) 0.040(4) 0.064(5) -0.001(4) 0.038(4) 0.000(4)
C17 0.071(6) 0.092(7) 0.060(6) 0.006(5) 0.048(5) 0.019(6)
C18 0.063(6) 0.075(6) 0.082(6) 0.006(5) 0.054(5) 0.001(5)
C2 0.059(5) 0.043(5) 0.089(6) -0.006(4) 0.043(5) -0.012(4)
C12 0.051(5) 0.104(7) 0.068(6) 0.012(5) 0.043(5) -0.001(5)
C13 0.099(7) 0.064(6) 0.076(6) -0.030(5) 0.062(6) -0.027(5)
N2 0.037(4) 0.039(3) 0.045(3) 0.004(3) 0.030(3) 0.000(3)
N3 0.031(3) 0.042(3) 0.040(3) 0.009(3) 0.027(3) 0.003(3)
N1 0.041(4) 0.033(4) 0.046(3) 0.002(3) 0.028(3) -0.001(3)
C20 0.045(5) 0.058(5) 0.058(5) -0.016(4) 0.026(4) 0.009(4)

loop_
_atom_type_symbol
_atom_type_description
_atom_type_scat_dispersion_real
_atom_type_scat_dispersion_imag
_atom_type_scat_source
C C 0.0033 0.0016 'International Tables Vol C Tables 4.2.6.8 and 6.1.1.4'
H H 0.0000 0.0000 'International Tables Vol C Tables 4.2.6.8 and 6.1.1.4'
N N 0.0061 0.0033 'International Tables Vol C Tables 4.2.6.8 and 6.1.1.4'
Cl Cl 0.1484 0.1585 'International Tables Vol C Tables 4.2.6.8 and 6.1.1.4'
Fe Fe 0.3463 0.8444 'International Tables Vol C Tables 4.2.6.8 and 6.1.1.4'

loop_
_geom_angle_atom_site_label_1
_geom_angle_atom_site_label_2
_geom_angle_atom_site_label_3
_geom_angle
_geom_angle_site_symmetry_3
N3 Fe1 Cl2 165.21(13) .
N3 Fe1 N2 72.16(18) .
Cl2 Fe1 N2 95.67(14) .
N3 Fe1 N1 72.51(19) .
Cl2 Fe1 N1 98.91(15) .
N2 Fe1 N1 86.32(18) .
N3 Fe1 Cl1 94.97(13) .
Cl2 Fe1 Cl1 97.63(7) .
N2 Fe1 Cl1 166.55(14) .
N1 Fe1 Cl1 93.60(14) .
N3 Fe1 Cl1 88.01(14) 7_656
Cl2 Fe1 Cl1 100.40(7) 7_656
N2 Fe1 Cl1 88.95(13) 7_656
N1 Fe1 Cl1 160.48(15) 7_656
Cl1 Fe1 Cl1 86.68(6) 7_656
Fe1 Cl1 Fe1 93.32(6) 7_656
N2 C7 C8 122.8(6) .
N2 C7 C6 116.5(5) .
C8 C7 C6 120.7(6) .
N1 C5 C4 123.5(6) .
N1 C5 C6 114.9(6) .
C4 C5 C6 121.5(6) .
N2 C11 C10 121.5(6) .
N2 C11 C12 119.8(6) .
C10 C11 C12 118.6(6) .
N3 C6 C7 108.0(5) .
N3 C6 C5 108.9(5) .
C7 C6 C5 110.8(5) .
N3 C6 H6 109.7 .
C7 C6 H6 109.7 .
C5 C6 H6 109.7 .
C9 C8 C7 119.1(6) .
C9 C8 H8 120.5 .
C7 C8 H8 120.5 .
C5 C4 C3 118.1(7) .
C5 C4 H4 121.0 .
C3 C4 H4 121.0 .
C20 C16 C15 121.5(7) .
C20 C16 H16 119.2 .
C15 C16 H16 119.2 .
C9 C10 C11 119.3(6) .
C9 C10 H10 120.4 .
C11 C10 H10 120.4 .
C16 C15 C19 118.1(7) .
C16 C15 C14 120.6(6) .
C19 C15 C14 121.2(6) .
N1 C1 C2 121.0(7) .
N1 C1 C13 119.3(6) .
C2 C1 C13 119.7(7) .
C4 C3 C2 119.6(7) .
C4 C3 H3 120.2 .
C2 C3 H3 120.2 .
N3 C14 C15 112.3(5) .
N3 C14 H14A 109.1 .
C15 C14 H14A 109.1 .
N3 C14 H14B 109.1 .
C15 C14 H14B 109.1 .
H14A C14 H14B 107.9 .
C10 C9 C8 118.8(6) .
C10 C9 H9 120.6 .
C8 C9 H9 120.6 .
C18 C19 C15 119.5(7) .
C18 C19 H19 120.2 .
C15 C19 H19 120.2 .
C20 C17 C18 120.0(8) .
C20 C17 H17 120.0 .
C18 C17 H17 120.0 .
C17 C18 C19 120.9(8) .
C17 C18 H18 119.6 .
C19 C18 H18 119.6 .
C3 C2 C1 119.1(7) .
C3 C2 H2 120.5 .
C1 C2 H2 120.5 .
C11 C12 H12A 109.5 .
C11 C12 H12B 109.5 .
H12A C12 H12B 109.5 .
C11 C12 H12C 109.5 .
H12A C12 H12C 109.5 .
H12B C12 H12C 109.5 .
C1 C13 H13A 109.5 .
C1 C13 H13B 109.5 .
H13A C13 H13B 109.5 .
C1 C13 H13C 109.5 .
H13A C13 H13C 109.5 .
H13B C13 H13C 109.5 .
C7 N2 C11 118.6(5) .
C7 N2 Fe1 109.0(4) .
C11 N2 Fe1 131.9(4) .
C6 N3 C14 113.1(5) .
C6 N3 Fe1 100.5(3) .
C14 N3 Fe1 121.9(4) .
C6 N3 H3A 123.5 .
C14 N3 H3A 123.5 .
Fe1 N3 H3A 49.9 .
C5 N1 C1 118.7(6) .
C5 N1 Fe1 109.7(4) .
C1 N1 Fe1 131.6(5) .
C17 C20 C16 119.9(7) .
C17 C20 H20 120.1 .
C16 C20 H20 120.1 .

loop_
_geom_bond_atom_site_label_1
_geom_bond_atom_site_label_2
_geom_bond_distance
_geom_bond_site_symmetry_2
Fe1 N3 2.242(5) .
Fe1 Cl2 2.3109(19) .
Fe1 N2 2.317(5) .
Fe1 N1 2.358(5) .
Fe1 Cl1 2.4932(18) .
Fe1 Cl1 2.5402(19) 7_656
Cl1 Fe1 2.5402(19) 7_656
C7 N2 1.327(8) .
C7 C8 1.375(8) .
C7 C6 1.512(9) .
C5 N1 1.329(8) .
C5 C4 1.369(9) .
C5 C6 1.517(9) .
C11 N2 1.342(8) .
C11 C10 1.389(9) .
C11 C12 1.478(9) .
C6 N3 1.462(7) .
C6 H6 0.9800 .
C8 C9 1.374(9) .
C8 H8 0.9300 .
C4 C3 1.374(11) .
C4 H4 0.9300 .
C16 C20 1.371(10) .
C16 C15 1.391(9) .
C16 H16 0.9300 .
C10 C9 1.371(9) .
C10 H10 0.9300 .
C15 C19 1.399(9) .
C15 C14 1.504(9) .
C1 N1 1.341(9) .
C1 C2 1.392(10) .
C1 C13 1.500(9) .
C3 C2 1.375(11) .
C3 H3 0.9300 .
C14 N3 1.474(7) .
C14 H14A 0.9700 .
C14 H14B 0.9700 .
C9 H9 0.9300 .
C19 C18 1.387(10) .
C19 H19 0.9300 .
C17 C20 1.370(11) .
C17 C18 1.372(12) .
C17 H17 0.9300 .
C18 H18 0.9300 .
C2 H2 0.9300 .
C12 H12A 0.9600 .
C12 H12B 0.9600 .
C12 H12C 0.9600 .
C13 H13A 0.9600 .
C13 H13B 0.9600 .
C13 H13C 0.9600 .
N3 H3A 0.8600 .
C20 H20 0.9300 .

loop_
_platon_squeeze_void_nr
_platon_squeeze_void_average_x
_platon_squeeze_void_average_y
_platon_squeeze_void_average_z
_platon_squeeze_void_volume
_platon_squeeze_void_count_electrons
_platon_squeeze_void_content
1 0.500 0.046 0.250 127 58 ' '
2 0.500 -0.049 0.750 121 57 ' '
3 1.000 0.453 0.750 126 58 ' '
4 1.000 0.548 0.250 121 57 ' '
